data_7023791
loop_
_publ_author_name
'Nako, Adi E.'
'Gates, Sarah J.'
'White, Andrew J. P.'
'Crimmin, Mark R.'

_publ_section_title
;
 Preparation and properties of a series of structurally diverse aluminium
 hydrides supported by \b-diketiminate and bis(amide) ligands.
;
_journal_issue 42
_journal_name_full 'Dalton transactions (Cambridge, England : 2003)'
_journal_page_first 15199
_journal_page_last 15206
_journal_paper_doi 10.1039/c3dt52148f
_journal_volume 42
_journal_year 2013
_chemical_formula_moiety 'C21 H36 Al N3'
_chemical_formula_sum 'C21 H36 Al N3'
_chemical_formula_weight 357.51
_chemical_name_systematic
; 
 ? 
;
_space_group_IT_number 14
_symmetry_cell_setting monoclinic
_symmetry_space_group_name_Hall '-P 2ybc'
_symmetry_space_group_name_H-M 'P 1 21/c 1'
_atom_sites_solution_hydrogens geom
_atom_sites_solution_primary direct
_atom_sites_solution_secondary difmap
_audit_creation_method SHELXL-97
_cell_angle_alpha 90.00
_cell_angle_beta 110.8573(16)
_cell_angle_gamma 90.00
_cell_formula_units_Z 8
_cell_length_a 18.9383(3)
_cell_length_b 13.30838(15)
_cell_length_c 18.4372(2)
_cell_measurement_reflns_used 15414
_cell_measurement_temperature 173
_cell_measurement_theta_max 32.6582
_cell_measurement_theta_min 2.9696
_cell_volume 4342.37(11)
_computing_cell_refinement 'CrysAlis RED, Oxford Diffraction Ltd'
_computing_data_collection 'CrysAlis CCD, Oxford Diffraction Ltd'
_computing_data_reduction 'CrysAlis RED, Oxford Diffraction Ltd'
_computing_molecular_graphics 'Bruker SHELXTL'
_computing_publication_material 'Bruker SHELXTL'
_computing_structure_refinement 'SHELXL-97 (Sheldrick, 1997)'
_computing_structure_solution 'SHELXS-97 (Sheldrick, 1990)'
_diffrn_ambient_temperature 173
_diffrn_detector_area_resol_mean 15.9825
_diffrn_measured_fraction_theta_full 0.993
_diffrn_measured_fraction_theta_max 0.913
_diffrn_measurement_device_type 'OD Xcalibur 3'
_diffrn_measurement_method 'omega scans'
_diffrn_radiation_monochromator graphite
_diffrn_radiation_source 'Enhance (Mo) X-ray Source'
_diffrn_radiation_type MoK\a
_diffrn_radiation_wavelength 0.71073
_diffrn_reflns_av_R_equivalents 0.0209
_diffrn_reflns_av_sigmaI/netI 0.0259
_diffrn_reflns_limit_h_max 28
_diffrn_reflns_limit_h_min -28
_diffrn_reflns_limit_k_max 14
_diffrn_reflns_limit_k_min -20
_diffrn_reflns_limit_l_max 27
_diffrn_reflns_limit_l_min -27
_diffrn_reflns_number 47993
_diffrn_reflns_theta_full 31.00
_diffrn_reflns_theta_max 32.73
_diffrn_reflns_theta_min 3.27
_exptl_absorpt_coefficient_mu 0.102
_exptl_absorpt_correction_T_max 0.979
_exptl_absorpt_correction_T_min 0.967
_exptl_absorpt_correction_type analytical
_exptl_absorpt_process_details
; 
CrysAlisPro, Agilent Technologies, 
Version 1.171.35.15 (release 03-08-2011 CrysAlis171 .NET) 
(compiled Aug  3 2011,13:03:54) 
Analytical numeric absorption correction using a multifaceted crystal 
model based on expressions derived by R.C. Clark & J.S. Reid. 
(Clark, R. C. & Reid, J. S. (1995). Acta Cryst. A51, 887-897) 
;
_exptl_crystal_colour Colourless
_exptl_crystal_density_diffrn 1.094
_exptl_crystal_density_method 'not measured'
_exptl_crystal_description blocks
_exptl_crystal_F_000 1568
_exptl_crystal_size_max 0.53
_exptl_crystal_size_mid 0.33
_exptl_crystal_size_min 0.24
_refine_diff_density_max 0.385
_refine_diff_density_min -0.287
_refine_diff_density_rms 0.049
_refine_ls_extinction_method none
_refine_ls_goodness_of_fit_ref 1.055
_refine_ls_hydrogen_treatment mixed
_refine_ls_matrix_type full
_refine_ls_number_parameters 471
_refine_ls_number_reflns 14624
_refine_ls_number_restraints 0
_refine_ls_restrained_S_all 1.055
_refine_ls_R_factor_all 0.0620
_refine_ls_R_factor_gt 0.0449
_refine_ls_shift/su_max 0.001
_refine_ls_shift/su_mean 0.000
_refine_ls_structure_factor_coef Fsqd
_refine_ls_weighting_details 'calc w=1/[\s^2^(Fo^2^)+(0.0675P)^2^+0.9533P] where P=(Fo^2^+2Fc^2^)/3'
_refine_ls_weighting_scheme calc
_refine_ls_wR_factor_gt 0.1233
_refine_ls_wR_factor_ref 0.1326
_reflns_number_gt 11545
_reflns_number_total 14624
_reflns_threshold_expression >2sigma(I)
_cod_data_source_file c3dt52148f.txt
_cod_data_source_block 2
_cod_depositor_comments
;
The following automatic conversions were performed:

'_symmetry_cell_setting' value 'Monoclinic' changed to 'monoclinic'
according to /home/saulius/struct/CIF-dictionaries/cif_core.dic
dictionary named 'cif_core.dic' version 2.4.2 from 2011-04-26.

Automatic conversion script
Id: cif_fix_values 1891 2012-01-12 08:04:46Z andrius 
;
_cod_original_sg_symbol_H-M P2(1)/c
_cod_database_code 7023791

loop_
_symmetry_equiv_pos_as_xyz
'x, y, z'
'-x, y+1/2, -z+1/2'
'-x, -y, -z'
'x, -y-1/2, z-1/2'

loop_
_atom_site_label
_atom_site_type_symbol
_atom_site_fract_x
_atom_site_fract_y
_atom_site_fract_z
_atom_site_U_iso_or_equiv
_atom_site_adp_type
_atom_site_occupancy
_atom_site_symmetry_multiplicity
_atom_site_calc_flag
_atom_site_refinement_flags
Al1A Al 0.438532(17) 0.43224(2) 0.117049(16) 0.01666(7) Uani 1 1 d .
H1AA H 0.5197(8) 0.3920(11) 0.1358(8) 0.031(4) Uiso 1 1 d .
H1AB H 0.3866(8) 0.3843(11) 0.1535(8) 0.031(4) Uiso 1 1 d .
N1A N 0.46433(5) 0.55027(6) 0.18988(5) 0.01802(15) Uani 1 1 d .
C2A C 0.44784(6) 0.64575(8) 0.17128(6) 0.02130(19) Uani 1 1 d .
C3A C 0.40809(6) 0.67699(8) 0.09430(6) 0.0234(2) Uani 1 1 d .
H3AA H 0.3947 0.7461 0.0873 0.028 Uiso 1 1 calc R
C4A C 0.38638(6) 0.61850(7) 0.02779(6) 0.01958(18) Uani 1 1 d .
N5A N 0.39979(5) 0.51946(6) 0.02723(5) 0.01823(15) Uani 1 1 d .
C6A C 0.38125(7) 0.47192(8) -0.04959(6) 0.0246(2) Uani 1 1 d .
H6AA H 0.4007 0.5135 -0.0829 0.029 Uiso 1 1 calc R
H6AB H 0.3258 0.4661 -0.0752 0.029 Uiso 1 1 calc R
C7A C 0.41705(6) 0.36869(8) -0.03869(6) 0.0240(2) Uani 1 1 d .
H7AA H 0.3951 0.3291 -0.0870 0.029 Uiso 1 1 calc R
H7AB H 0.4721 0.3750 -0.0270 0.029 Uiso 1 1 calc R
N8A N 0.40332(5) 0.31726(6) 0.02558(5) 0.01953(16) Uani 1 1 d .
C9A C 0.50015(6) 0.52324(7) 0.27071(5) 0.01795(17) Uani 1 1 d .
C10A C 0.57922(6) 0.51351(8) 0.30353(6) 0.02027(18) Uani 1 1 d .
C11A C 0.61157(7) 0.48220(8) 0.38078(6) 0.0252(2) Uani 1 1 d .
H11A H 0.6649 0.4752 0.4036 0.030 Uiso 1 1 calc R
C12A C 0.56739(7) 0.46122(9) 0.42455(6) 0.0271(2) Uani 1 1 d .
H12A H 0.5902 0.4396 0.4768 0.033 Uiso 1 1 calc R
C13A C 0.48972(7) 0.47184(8) 0.39187(6) 0.0263(2) Uani 1 1 d .
H13A H 0.4598 0.4581 0.4225 0.032 Uiso 1 1 calc R
C14A C 0.45429(6) 0.50243(8) 0.31467(6) 0.02119(19) Uani 1 1 d .
C15A C 0.63087(6) 0.53799(9) 0.25907(6) 0.0267(2) Uani 1 1 d .
H15A H 0.5985 0.5540 0.2043 0.032 Uiso 1 1 calc R
C16A C 0.68146(7) 0.44867(11) 0.25746(8) 0.0360(3) Uani 1 1 d .
H16A H 0.6499 0.3902 0.2348 0.054 Uiso 1 1 calc R
H16B H 0.7149 0.4328 0.3105 0.054 Uiso 1 1 calc R
H16C H 0.7120 0.4659 0.2260 0.054 Uiso 1 1 calc R
C17A C 0.67989(9) 0.63063(12) 0.29354(10) 0.0461(3) Uani 1 1 d .
H17A H 0.6472 0.6874 0.2944 0.069 Uiso 1 1 calc R
H17B H 0.7099 0.6478 0.2616 0.069 Uiso 1 1 calc R
H17C H 0.7137 0.6157 0.3466 0.069 Uiso 1 1 calc R
C18A C 0.36880(7) 0.51325(10) 0.28250(7) 0.0287(2) Uani 1 1 d .
H18A H 0.3530 0.5258 0.2254 0.034 Uiso 1 1 calc R
C19A C 0.32922(9) 0.41757(12) 0.29387(9) 0.0448(3) Uani 1 1 d .
H19A H 0.3461 0.3605 0.2706 0.067 Uiso 1 1 calc R
H19B H 0.2744 0.4256 0.2688 0.067 Uiso 1 1 calc R
H19C H 0.3418 0.4054 0.3495 0.067 Uiso 1 1 calc R
C20A C 0.34223(9) 0.60286(13) 0.31858(9) 0.0462(3) Uani 1 1 d .
H20A H 0.3673 0.6642 0.3108 0.069 Uiso 1 1 calc R
H20B H 0.3550 0.5911 0.3743 0.069 Uiso 1 1 calc R
H20C H 0.2874 0.6105 0.2937 0.069 Uiso 1 1 calc R
C21A C 0.47186(9) 0.72804(9) 0.23107(7) 0.0354(3) Uani 1 1 d .
H21A H 0.4653 0.7054 0.2789 0.053 Uiso 1 1 calc R
H21B H 0.4408 0.7879 0.2112 0.053 Uiso 1 1 calc R
H21C H 0.5251 0.7444 0.2420 0.053 Uiso 1 1 calc R
C22A C 0.34709(7) 0.67297(9) -0.04799(6) 0.0288(2) Uani 1 1 d .
H22A H 0.3785 0.6696 -0.0803 0.043 Uiso 1 1 calc R
H22B H 0.3393 0.7434 -0.0374 0.043 Uiso 1 1 calc R
H22C H 0.2981 0.6412 -0.0754 0.043 Uiso 1 1 calc R
C23A C 0.44730(8) 0.22353(9) 0.04542(7) 0.0333(3) Uani 1 1 d .
H23A H 0.4284 0.1761 0.0021 0.050 Uiso 1 1 calc R
H23B H 0.4421 0.1940 0.0919 0.050 Uiso 1 1 calc R
H23C H 0.5007 0.2381 0.0554 0.050 Uiso 1 1 calc R
C24A C 0.32281(7) 0.29285(10) 0.00476(7) 0.0317(2) Uani 1 1 d .
H24A H 0.3085 0.2414 -0.0360 0.048 Uiso 1 1 calc R
H24B H 0.2925 0.3535 -0.0143 0.048 Uiso 1 1 calc R
H24C H 0.3138 0.2674 0.0506 0.048 Uiso 1 1 calc R
Al1B Al 0.075458(19) 0.43619(2) 0.161961(19) 0.02164(7) Uani 1 1 d .
H1BA H 0.1148(9) 0.3664(13) 0.2283(9) 0.043(4) Uiso 1 1 d .
H1BB H -0.0084(9) 0.4241(12) 0.1129(9) 0.041(4) Uiso 1 1 d .
N1B N 0.06104(5) 0.55255(6) 0.22441(5) 0.01961(16) Uani 1 1 d .
C2B C 0.07621(6) 0.64780(8) 0.21587(6) 0.0242(2) Uani 1 1 d .
C3B C 0.11722(7) 0.67685(9) 0.16860(7) 0.0297(2) Uani 1 1 d .
H3BA H 0.1229 0.7470 0.1630 0.036 Uiso 1 1 calc R
C4B C 0.15020(7) 0.61440(10) 0.12933(7) 0.0297(2) Uani 1 1 d .
N5B N 0.14320(6) 0.51437(8) 0.12663(6) 0.0277(2) Uani 1 1 d .
C6B C 0.18518(9) 0.45821(12) 0.08589(10) 0.0452(3) Uani 1 1 d .
H6BA H 0.2395 0.4756 0.1081 0.054 Uiso 1 1 calc R
H6BB H 0.1661 0.4764 0.0302 0.054 Uiso 1 1 calc R
C7B C 0.17479(8) 0.34672(11) 0.09497(9) 0.0389(3) Uani 1 1 d .
H7BA H 0.1896 0.3088 0.0564 0.047 Uiso 1 1 calc R
H7BB H 0.2074 0.3246 0.1475 0.047 Uiso 1 1 calc R
N8B N 0.09543(6) 0.32658(7) 0.08336(5) 0.02671(19) Uani 1 1 d .
C9B C 0.02560(6) 0.52618(7) 0.27909(6) 0.01917(17) Uani 1 1 d .
C10B C 0.07177(6) 0.50225(8) 0.35589(6) 0.02299(19) Uani 1 1 d .
C11B C 0.03719(7) 0.47000(9) 0.40724(6) 0.0286(2) Uani 1 1 d .
H11B H 0.0677 0.4534 0.4591 0.034 Uiso 1 1 calc R
C12B C -0.04054(7) 0.46176(9) 0.38421(7) 0.0298(2) Uani 1 1 d .
H12B H -0.0630 0.4388 0.4197 0.036 Uiso 1 1 calc R
C13B C -0.08537(6) 0.48722(9) 0.30894(7) 0.0260(2) Uani 1 1 d .
H13B H -0.1388 0.4827 0.2936 0.031 Uiso 1 1 calc R
C14B C -0.05365(6) 0.51938(8) 0.25511(6) 0.02030(18) Uani 1 1 d .
C15B C 0.15719(7) 0.51411(10) 0.38451(7) 0.0315(2) Uani 1 1 d .
H15B H 0.1717 0.5294 0.3386 0.038 Uiso 1 1 calc R
C16B C 0.19898(9) 0.41968(12) 0.42281(10) 0.0492(4) Uani 1 1 d .
H16D H 0.1833 0.3634 0.3863 0.074 Uiso 1 1 calc R
H16E H 0.1871 0.4045 0.4692 0.074 Uiso 1 1 calc R
H16F H 0.2535 0.4303 0.4376 0.074 Uiso 1 1 calc R
C17B C 0.18313(10) 0.60217(14) 0.44155(13) 0.0662(6) Uani 1 1 d .
H17D H 0.1570 0.6636 0.4169 0.099 Uiso 1 1 calc R
H17E H 0.2378 0.6114 0.4562 0.099 Uiso 1 1 calc R
H17F H 0.1712 0.5878 0.4880 0.099 Uiso 1 1 calc R
C18B C -0.10525(6) 0.54870(8) 0.17381(6) 0.0242(2) Uani 1 1 d .
H18B H -0.0729 0.5646 0.1427 0.029 Uiso 1 1 calc R
C19B C -0.15834(7) 0.46279(10) 0.13342(7) 0.0310(2) Uani 1 1 d .
H19D H -0.1906 0.4841 0.0813 0.046 Uiso 1 1 calc R
H19E H -0.1899 0.4449 0.1636 0.046 Uiso 1 1 calc R
H19F H -0.1285 0.4043 0.1295 0.046 Uiso 1 1 calc R
C20B C -0.15155(9) 0.64251(11) 0.17531(8) 0.0437(3) Uani 1 1 d .
H20D H -0.1174 0.6975 0.2010 0.066 Uiso 1 1 calc R
H20E H -0.1852 0.6278 0.2039 0.066 Uiso 1 1 calc R
H20F H -0.1817 0.6622 0.1220 0.066 Uiso 1 1 calc R
C21B C 0.05088(9) 0.73086(9) 0.25627(9) 0.0403(3) Uani 1 1 d .
H21D H 0.0082 0.7665 0.2186 0.060 Uiso 1 1 calc R
H21E H 0.0927 0.7779 0.2793 0.060 Uiso 1 1 calc R
H21F H 0.0352 0.7023 0.2972 0.060 Uiso 1 1 calc R
C22B C 0.19700(10) 0.66504(13) 0.08804(10) 0.0507(4) Uani 1 1 d .
H22D H 0.2492 0.6409 0.1099 0.076 Uiso 1 1 calc R
H22E H 0.1961 0.7380 0.0950 0.076 Uiso 1 1 calc R
H22F H 0.1759 0.6490 0.0326 0.076 Uiso 1 1 calc R
C23B C 0.08619(10) 0.22256(10) 0.10477(9) 0.0445(3) Uani 1 1 d .
H23D H 0.0958 0.1765 0.0678 0.067 Uiso 1 1 calc R
H23E H 0.0345 0.2128 0.1036 0.067 Uiso 1 1 calc R
H23F H 0.1221 0.2089 0.1572 0.067 Uiso 1 1 calc R
C24B C 0.04626(9) 0.34381(13) 0.00224(8) 0.0455(3) Uani 1 1 d .
H24D H 0.0570 0.2933 -0.0311 0.068 Uiso 1 1 calc R
H24E H 0.0558 0.4110 -0.0140 0.068 Uiso 1 1 calc R
H24F H -0.0067 0.3386 -0.0022 0.068 Uiso 1 1 calc R

loop_
_atom_site_aniso_label
_atom_site_aniso_U_11
_atom_site_aniso_U_22
_atom_site_aniso_U_33
_atom_site_aniso_U_23
_atom_site_aniso_U_13
_atom_site_aniso_U_12
Al1A 0.02033(14) 0.01532(13) 0.01410(13) 0.00029(10) 0.00585(10) 0.00010(10)
N1A 0.0227(4) 0.0169(4) 0.0140(3) -0.0002(3) 0.0061(3) 0.0000(3)
C2A 0.0278(5) 0.0175(4) 0.0184(4) -0.0018(3) 0.0079(4) 0.0002(4)
C3A 0.0315(5) 0.0161(4) 0.0211(4) 0.0015(3) 0.0073(4) 0.0032(4)
C4A 0.0202(4) 0.0193(4) 0.0185(4) 0.0036(3) 0.0059(3) 0.0005(3)
N5A 0.0229(4) 0.0174(4) 0.0137(3) 0.0003(3) 0.0057(3) -0.0012(3)
C6A 0.0354(6) 0.0218(5) 0.0147(4) -0.0003(3) 0.0067(4) -0.0023(4)
C7A 0.0316(5) 0.0242(5) 0.0189(4) -0.0033(4) 0.0125(4) -0.0023(4)
N8A 0.0221(4) 0.0176(4) 0.0182(4) -0.0006(3) 0.0065(3) -0.0008(3)
C9A 0.0251(4) 0.0150(4) 0.0136(4) -0.0017(3) 0.0067(3) -0.0012(3)
C10A 0.0248(5) 0.0189(4) 0.0165(4) -0.0018(3) 0.0067(4) -0.0005(4)
C11A 0.0288(5) 0.0256(5) 0.0182(4) -0.0003(4) 0.0046(4) 0.0038(4)
C12A 0.0390(6) 0.0258(5) 0.0151(4) 0.0027(4) 0.0078(4) 0.0046(4)
C13A 0.0396(6) 0.0243(5) 0.0191(4) 0.0002(4) 0.0156(4) -0.0011(4)
C14A 0.0277(5) 0.0197(4) 0.0181(4) -0.0026(3) 0.0106(4) -0.0012(4)
C15A 0.0247(5) 0.0340(6) 0.0220(5) -0.0016(4) 0.0090(4) -0.0035(4)
C16A 0.0272(5) 0.0493(8) 0.0330(6) -0.0057(5) 0.0126(5) 0.0030(5)
C17A 0.0478(8) 0.0432(8) 0.0545(8) -0.0079(7) 0.0269(7) -0.0180(7)
C18A 0.0274(5) 0.0376(6) 0.0238(5) -0.0056(4) 0.0124(4) -0.0014(5)
C19A 0.0394(7) 0.0532(9) 0.0487(8) -0.0095(7) 0.0242(6) -0.0159(6)
C20A 0.0389(7) 0.0510(9) 0.0498(8) -0.0103(7) 0.0172(6) 0.0110(6)
C21A 0.0584(8) 0.0192(5) 0.0234(5) -0.0057(4) 0.0079(5) 0.0013(5)
C22A 0.0342(6) 0.0240(5) 0.0214(5) 0.0061(4) 0.0017(4) 0.0005(4)
C23A 0.0455(7) 0.0205(5) 0.0286(5) -0.0025(4) 0.0069(5) 0.0076(5)
C24A 0.0288(5) 0.0325(6) 0.0321(6) -0.0035(5) 0.0088(5) -0.0115(5)
Al1B 0.02552(16) 0.02074(15) 0.02191(15) 0.00092(11) 0.01243(12) 0.00108(12)
N1B 0.0208(4) 0.0196(4) 0.0191(4) 0.0018(3) 0.0079(3) 0.0001(3)
C2B 0.0267(5) 0.0212(5) 0.0238(5) 0.0010(4) 0.0077(4) -0.0013(4)
C3B 0.0351(6) 0.0242(5) 0.0314(6) 0.0054(4) 0.0138(5) -0.0051(4)
C4B 0.0296(5) 0.0339(6) 0.0276(5) 0.0057(4) 0.0127(4) -0.0051(5)
N5B 0.0279(5) 0.0324(5) 0.0279(4) 0.0006(4) 0.0161(4) -0.0012(4)
C6B 0.0468(8) 0.0479(8) 0.0571(9) -0.0106(7) 0.0383(7) -0.0076(6)
C7B 0.0344(6) 0.0436(7) 0.0446(7) -0.0072(6) 0.0214(6) 0.0068(5)
N8B 0.0307(5) 0.0290(5) 0.0221(4) -0.0001(3) 0.0115(4) 0.0038(4)
C9B 0.0235(4) 0.0164(4) 0.0187(4) -0.0002(3) 0.0088(3) 0.0012(3)
C10B 0.0261(5) 0.0221(5) 0.0194(4) 0.0006(4) 0.0064(4) 0.0022(4)
C11B 0.0379(6) 0.0297(5) 0.0185(4) 0.0028(4) 0.0103(4) 0.0025(5)
C12B 0.0393(6) 0.0316(6) 0.0244(5) 0.0006(4) 0.0184(5) -0.0025(5)
C13B 0.0259(5) 0.0286(5) 0.0267(5) -0.0025(4) 0.0132(4) -0.0022(4)
C14B 0.0230(4) 0.0192(4) 0.0195(4) -0.0009(3) 0.0085(4) 0.0009(3)
C15B 0.0259(5) 0.0379(6) 0.0265(5) 0.0038(5) 0.0042(4) 0.0032(5)
C16B 0.0368(7) 0.0446(8) 0.0548(9) 0.0041(7) 0.0022(6) 0.0127(6)
C17B 0.0408(8) 0.0437(9) 0.0907(14) -0.0182(9) -0.0054(9) -0.0058(7)
C18B 0.0219(4) 0.0272(5) 0.0224(5) 0.0008(4) 0.0063(4) 0.0026(4)
C19B 0.0265(5) 0.0401(6) 0.0247(5) -0.0044(5) 0.0071(4) -0.0041(5)
C20B 0.0435(7) 0.0383(7) 0.0378(7) -0.0020(6) 0.0006(6) 0.0174(6)
C21B 0.0609(9) 0.0199(5) 0.0500(8) -0.0039(5) 0.0319(7) -0.0026(5)
C22B 0.0620(10) 0.0475(8) 0.0590(9) 0.0064(7) 0.0415(8) -0.0136(7)
C23B 0.0718(10) 0.0278(6) 0.0449(7) -0.0036(5) 0.0340(7) 0.0019(6)
C24B 0.0513(8) 0.0543(9) 0.0250(6) -0.0038(6) 0.0066(6) 0.0104(7)

loop_
_atom_type_symbol
_atom_type_description
_atom_type_scat_dispersion_real
_atom_type_scat_dispersion_imag
_atom_type_scat_source
C C 0.0033 0.0016 'International Tables Vol C Tables 4.2.6.8 and 6.1.1.4'
H H 0.0000 0.0000 'International Tables Vol C Tables 4.2.6.8 and 6.1.1.4'
N N 0.0061 0.0033 'International Tables Vol C Tables 4.2.6.8 and 6.1.1.4'
Al Al 0.0645 0.0514 'International Tables Vol C Tables 4.2.6.8 and 6.1.1.4'

loop_
_geom_angle_atom_site_label_1
_geom_angle_atom_site_label_2
_geom_angle_atom_site_label_3
_geom_angle
N5A Al1A N1A 91.76(4)
N5A Al1A N8A 80.93(3)
N1A Al1A N8A 172.64(4)
C2A N1A C9A 119.11(8)
C2A N1A Al1A 126.72(7)
C9A N1A Al1A 114.04(6)
N1A C2A C3A 122.35(9)
N1A C2A C21A 121.79(9)
C3A C2A C21A 115.85(9)
C4A C3A C2A 127.47(9)
N5A C4A C3A 124.11(9)
N5A C4A C22A 119.67(9)
C3A C4A C22A 116.19(9)
C4A N5A C6A 116.57(8)
C4A N5A Al1A 126.57(7)
C6A N5A Al1A 116.84(7)
N5A C6A C7A 108.64(8)
N8A C7A C6A 109.29(8)
C7A N8A C24A 110.93(9)
C7A N8A C23A 110.38(9)
C24A N8A C23A 108.68(9)
C7A N8A Al1A 101.65(6)
C24A N8A Al1A 110.94(7)
C23A N8A Al1A 114.15(7)
C10A C9A C14A 120.90(9)
C10A C9A N1A 120.20(8)
C14A C9A N1A 118.83(9)
C11A C10A C9A 118.59(9)
C11A C10A C15A 118.74(10)
C9A C10A C15A 122.65(9)
C12A C11A C10A 121.20(10)
C11A C12A C13A 119.71(10)
C12A C13A C14A 121.50(10)
C13A C14A C9A 118.09(10)
C13A C14A C18A 118.85(9)
C9A C14A C18A 123.05(9)
C10A C15A C16A 111.78(10)
C10A C15A C17A 111.04(10)
C16A C15A C17A 109.88(11)
C14A C18A C19A 111.94(11)
C14A C18A C20A 111.87(10)
C19A C18A C20A 109.58(11)
N5B Al1B N1B 91.16(4)
N5B Al1B N8B 81.00(4)
N1B Al1B N8B 171.38(4)
C2B N1B C9B 119.52(9)
C2B N1B Al1B 126.32(7)
C9B N1B Al1B 113.99(6)
N1B C2B C3B 121.80(10)
N1B C2B C21B 121.66(10)
C3B C2B C21B 116.54(10)
C4B C3B C2B 127.33(11)
N5B C4B C3B 123.94(10)
N5B C4B C22B 119.46(12)
C3B C4B C22B 116.60(12)
C4B N5B C6B 117.30(10)
C4B N5B Al1B 126.26(8)
C6B N5B Al1B 116.13(8)
N5B C6B C7B 108.98(10)
N8B C7B C6B 109.27(11)
C7B N8B C23B 110.35(11)
C7B N8B C24B 111.40(11)
C23B N8B C24B 109.12(11)
C7B N8B Al1B 101.07(7)
C23B N8B Al1B 112.75(7)
C24B N8B Al1B 111.98(8)
C14B C9B C10B 120.74(9)
C14B C9B N1B 120.42(9)
C10B C9B N1B 118.76(9)
C11B C10B C9B 118.50(10)
C11B C10B C15B 119.62(10)
C9B C10B C15B 121.85(10)
C12B C11B C10B 121.39(10)
C11B C12B C13B 119.55(10)
C12B C13B C14B 121.38(10)
C13B C14B C9B 118.44(9)
C13B C14B C18B 119.40(9)
C9B C14B C18B 122.14(9)
C16B C15B C10B 112.92(11)
C16B C15B C17B 109.07(12)
C10B C15B C17B 111.02(11)
C14B C18B C19B 111.63(9)
C14B C18B C20B 111.26(9)
C19B C18B C20B 109.68(10)

loop_
_geom_bond_atom_site_label_1
_geom_bond_atom_site_label_2
_geom_bond_distance
Al1A N5A 1.9398(8)
Al1A N1A 2.0104(9)
Al1A N8A 2.1976(9)
N1A C2A 1.3242(13)
N1A C9A 1.4459(12)
C2A C3A 1.4117(14)
C2A C21A 1.5047(15)
C3A C4A 1.3855(14)
C4A N5A 1.3431(13)
C4A C22A 1.5135(14)
N5A C6A 1.4749(12)
C6A C7A 1.5134(15)
C7A N8A 1.4696(13)
N8A C24A 1.4700(14)
N8A C23A 1.4718(14)
C9A C10A 1.4071(14)
C9A C14A 1.4104(13)
C10A C11A 1.3986(14)
C10A C15A 1.5186(15)
C11A C12A 1.3821(16)
C12A C13A 1.3840(17)
C13A C14A 1.4005(14)
C14A C18A 1.5199(16)
C15A C16A 1.5336(18)
C15A C17A 1.5380(18)
C18A C19A 1.5295(19)
C18A C20A 1.5349(18)
Al1B N5B 1.9359(10)
Al1B N1B 2.0055(9)
Al1B N8B 2.1821(10)
N1B C2B 1.3215(13)
N1B C9B 1.4393(13)
C2B C3B 1.4121(15)
C2B C21B 1.5038(16)
C3B C4B 1.3883(18)
C4B N5B 1.3370(16)
C4B C22B 1.5163(17)
N5B C6B 1.4765(16)
C6B C7B 1.514(2)
C7B N8B 1.4654(16)
N8B C23B 1.4670(17)
N8B C24B 1.4713(16)
C9B C14B 1.4084(14)
C9B C10B 1.4105(14)
C10B C11B 1.3967(15)
C10B C15B 1.5206(16)
C11B C12B 1.3836(18)
C12B C13B 1.3867(16)
C13B C14B 1.3975(14)
C14B C18B 1.5202(14)
C15B C16B 1.5187(19)
C15B C17B 1.534(2)
C18B C19B 1.5296(16)
C18B C20B 1.5315(17)
